data_7209826
loop_
_publ_author_name
'Pettinari, Claudio'
'Marchetti, Fabio'
'Orbisaglia, Serena'
'Pettinari, Riccardo'
'Ngoune, Jean'
'G\'omez, Margarita'
'Santos, Carina'
'\'Alvarez, Eleuterio'

_publ_section_title
;
 Group 11 complexes with the bidentate di(1H-indazol-1-yl)methane and
 di(2H-indazol-2-yl)methane) ligands
;
_journal_issue 19
_journal_name_full CrystEngComm
_journal_page_first 3892
_journal_paper_doi 10.1039/c3ce40355f
_journal_volume 15
_journal_year 2013
_chemical_formula_moiety 'C30 H24 Ag N9 O3'
_chemical_formula_sum 'C30 H24 Ag N9 O3'
_chemical_formula_weight 666.45
_chemical_name_systematic
;
?
;
_space_group_IT_number 14
_symmetry_cell_setting monoclinic
_symmetry_space_group_name_Hall '-P 2ybc'
_symmetry_space_group_name_H-M 'P 1 21/c 1'
_atom_sites_solution_hydrogens geom
_atom_sites_solution_primary direct
_atom_sites_solution_secondary difmap
_audit_creation_method SHELXL-97
_cell_angle_alpha 90.00
_cell_angle_beta 106.056(2)
_cell_angle_gamma 90.00
_cell_formula_units_Z 4
_cell_length_a 13.0088(7)
_cell_length_b 15.4845(8)
_cell_length_c 14.3809(8)
_cell_measurement_reflns_used 9901
_cell_measurement_temperature 173(2)
_cell_measurement_theta_max 30.41
_cell_measurement_theta_min 2.63
_cell_volume 2783.8(3)
_computing_cell_refinement 'APEX2 Software Suite (Bruker, 2007)'
_computing_data_collection 'APEX2 Software Suite (Bruker, 2007)'
_computing_data_reduction 'APEX2 Software Suite (Bruker, 2007)'
_computing_molecular_graphics 'SHELXTL (Sheldrick, 2008)'
_computing_publication_material 'SHELXTL and publCIF (Westrip, 2010)'
_computing_structure_refinement 'SHELXL97 (Sheldrick, 2008)'
_computing_structure_solution 'SIR2002 (Burla et al., 2003)'
_diffrn_ambient_temperature 173(2)
_diffrn_detector_area_resol_mean 8.26
_diffrn_measured_fraction_theta_full 0.996
_diffrn_measured_fraction_theta_max 0.996
_diffrn_measurement_device_type
;
Bruker-Nonius X8kappa APEX II CCD area detector
;
_diffrn_measurement_method 'phi and omega scans with narrow frames'
_diffrn_radiation_monochromator graphite
_diffrn_radiation_source 'fine-focus sealed tube'
_diffrn_radiation_type MoK\a
_diffrn_radiation_wavelength 0.71073
_diffrn_reflns_av_R_equivalents 0.0392
_diffrn_reflns_av_sigmaI/netI 0.0381
_diffrn_reflns_limit_h_max 18
_diffrn_reflns_limit_h_min -10
_diffrn_reflns_limit_k_max 22
_diffrn_reflns_limit_k_min -19
_diffrn_reflns_limit_l_max 19
_diffrn_reflns_limit_l_min -19
_diffrn_reflns_number 34239
_diffrn_reflns_theta_full 30.62
_diffrn_reflns_theta_max 30.62
_diffrn_reflns_theta_min 1.98
_diffrn_standards_decay_% 0
_exptl_absorpt_coefficient_mu 0.775
_exptl_absorpt_correction_T_max 0.7218
_exptl_absorpt_correction_T_min 0.6979
_exptl_absorpt_correction_type multi-scan
_exptl_absorpt_process_details
;
APEX2 Software Suite; Bruker 2005.
;
_exptl_crystal_colour colourless
_exptl_crystal_density_diffrn 1.590
_exptl_crystal_density_method 'not measured'
_exptl_crystal_description prism
_exptl_crystal_F_000 1352
_exptl_crystal_size_max 0.50
_exptl_crystal_size_mid 0.48
_exptl_crystal_size_min 0.45
_refine_diff_density_max 1.420
_refine_diff_density_min -0.986
_refine_diff_density_rms 0.085
_refine_ls_extinction_method none
_refine_ls_goodness_of_fit_ref 1.049
_refine_ls_hydrogen_treatment constr
_refine_ls_matrix_type full
_refine_ls_number_parameters 388
_refine_ls_number_reflns 8364
_refine_ls_number_restraints 0
_refine_ls_restrained_S_all 1.049
_refine_ls_R_factor_all 0.0538
_refine_ls_R_factor_gt 0.0377
_refine_ls_shift/su_max 0.002
_refine_ls_shift/su_mean 0.000
_refine_ls_structure_factor_coef Fsqd
_refine_ls_weighting_details 'calc w=1/[\s^2^(Fo^2^)+(0.0505P)^2^+1.1150P] where P=(Fo^2^+2Fc^2^)/3'
_refine_ls_weighting_scheme calc
_refine_ls_wR_factor_gt 0.0928
_refine_ls_wR_factor_ref 0.1016
_reflns_number_gt 6188
_reflns_number_total 8364
_reflns_threshold_expression >2sigma(I)
_cod_data_source_file c3ce40355f.txt
_cod_data_source_block 12
_cod_depositor_comments
;
The following automatic conversions were performed:

'_symmetry_cell_setting' value 'Monoclinic' changed to 'monoclinic'
according to /home/saulius/struct/CIF-dictionaries/cif_core.dic
dictionary named 'cif_core.dic' version 2.4.2 from 2011-04-26.

Automatic conversion script
Id: cif_fix_values 1891 2012-01-12 08:04:46Z andrius 
;
_cod_original_sg_symbol_H-M P2(1)/c
_cod_database_code 7209826

loop_
_symmetry_equiv_pos_as_xyz
'x, y, z'
'-x, y+1/2, -z+1/2'
'-x, -y, -z'
'x, -y-1/2, z-1/2'

loop_
_atom_site_label
_atom_site_type_symbol
_atom_site_fract_x
_atom_site_fract_y
_atom_site_fract_z
_atom_site_U_iso_or_equiv
_atom_site_adp_type
_atom_site_occupancy
_atom_site_symmetry_multiplicity
_atom_site_calc_flag
_atom_site_refinement_flags
Ag1 Ag 0.444034(14) 0.133757(11) 0.047643(12) 0.03412(7) Uani 1 1 d .
O1 O 0.47528(16) 0.28224(10) 0.12426(12) 0.0410(4) Uani 1 1 d .
O2 O 0.54593(15) 0.40448(12) 0.10660(14) 0.0469(4) Uani 1 1 d .
O3 O 0.42014(19) 0.35313(14) -0.00998(14) 0.0572(6) Uani 1 1 d .
N1 N 0.57145(14) 0.14846(12) -0.02841(13) 0.0269(4) Uani 1 1 d .
N2 N 0.55163(13) 0.13960(10) -0.12622(13) 0.0239(3) Uani 1 1 d .
N3 N 0.32085(15) 0.15051(14) -0.11132(14) 0.0357(4) Uani 1 1 d .
N4 N 0.35972(14) 0.14447(11) -0.18943(13) 0.0260(4) Uani 1 1 d .
N5 N 0.36254(13) 0.07991(11) 0.14933(12) 0.0248(3) Uani 1 1 d .
N6 N 0.38952(13) 0.09166(11) 0.24736(12) 0.0237(3) Uani 1 1 d .
N7 N 0.64005(15) 0.09550(12) 0.25591(13) 0.0301(4) Uani 1 1 d .
N8 N 0.58037(13) 0.09705(11) 0.31998(12) 0.0228(3) Uani 1 1 d .
N9 N 0.48081(16) 0.34696(12) 0.07279(14) 0.0285(4) Uani 1 1 d .
C1 C 0.62696(16) 0.17650(14) -0.16157(16) 0.0272(4) Uani 1 1 d .
H1 H 0.6288 0.1770 -0.2271 0.033 Uiso 1 1 calc R
C2 C 0.70095(16) 0.21340(13) -0.08352(16) 0.0271(4) Uani 1 1 d .
C3 C 0.79746(17) 0.26043(15) -0.0714(2) 0.0374(5) Uani 1 1 d .
H3 H 0.8238 0.2739 -0.1250 0.045 Uiso 1 1 calc R
C4 C 0.85077(19) 0.28543(16) 0.0200(2) 0.0441(6) Uani 1 1 d .
H4 H 0.9159 0.3164 0.0299 0.053 Uiso 1 1 calc R
C5 C 0.81226(19) 0.26676(16) 0.1012(2) 0.0417(6) Uani 1 1 d .
H5 H 0.8523 0.2859 0.1634 0.050 Uiso 1 1 calc R
C6 C 0.71942(17) 0.22215(15) 0.09260(17) 0.0340(5) Uani 1 1 d .
H6 H 0.6939 0.2101 0.1471 0.041 Uiso 1 1 calc R
C7 C 0.66301(15) 0.19480(13) -0.00212(15) 0.0249(4) Uani 1 1 d .
C8 C 0.30196(17) 0.18821(14) -0.26744(16) 0.0312(4) Uani 1 1 d .
H8 H 0.3156 0.1919 -0.3289 0.037 Uiso 1 1 calc R
C9 C 0.21814(17) 0.22705(14) -0.23984(17) 0.0322(5) Uani 1 1 d .
C10 C 0.1313(2) 0.28061(17) -0.2860(2) 0.0492(7) Uani 1 1 d .
H10 H 0.1202 0.2973 -0.3516 0.059 Uiso 1 1 calc R
C11 C 0.0643(2) 0.30768(19) -0.2352(3) 0.0567(8) Uani 1 1 d .
H11 H 0.0051 0.3434 -0.2655 0.068 Uiso 1 1 calc R
C12 C 0.0815(2) 0.2833(2) -0.1366(3) 0.0634(9) Uani 1 1 d .
H12 H 0.0334 0.3039 -0.1025 0.076 Uiso 1 1 calc R
C13 C 0.1638(2) 0.2317(2) -0.0894(2) 0.0564(8) Uani 1 1 d .
H13 H 0.1737 0.2159 -0.0236 0.068 Uiso 1 1 calc R
C14 C 0.23436(17) 0.20234(16) -0.14217(17) 0.0347(5) Uani 1 1 d .
C15 C 0.45617(16) 0.09423(14) -0.18091(16) 0.0284(4) Uani 1 1 d .
H15A H 0.4627 0.0811 -0.2464 0.034 Uiso 1 1 calc R
H15B H 0.4505 0.0387 -0.1485 0.034 Uiso 1 1 calc R
C16 C 0.32234(17) 0.05229(13) 0.28971(16) 0.0288(4) Uani 1 1 d .
H16 H 0.3265 0.0524 0.3567 0.035 Uiso 1 1 calc R
C17 C 0.24536(16) 0.01123(13) 0.21618(17) 0.0285(4) Uani 1 1 d .
C18 C 0.15313(18) -0.03934(15) 0.2117(2) 0.0399(6) Uani 1 1 d .
H18 H 0.1334 -0.0531 0.2689 0.048 Uiso 1 1 calc R
C19 C 0.09384(19) -0.06757(16) 0.1240(2) 0.0462(6) Uani 1 1 d .
H19 H 0.0318 -0.1013 0.1199 0.055 Uiso 1 1 calc R
C20 C 0.12298(18) -0.04751(15) 0.0376(2) 0.0412(6) Uani 1 1 d .
H20 H 0.0795 -0.0684 -0.0226 0.049 Uiso 1 1 calc R
C21 C 0.21141(18) 0.00076(14) 0.03868(18) 0.0340(5) Uani 1 1 d .
H21 H 0.2302 0.0136 -0.0191 0.041 Uiso 1 1 calc R
C22 C 0.27351(15) 0.03073(12) 0.12988(15) 0.0253(4) Uani 1 1 d .
C23 C 0.62279(16) 0.05293(13) 0.40249(15) 0.0266(4) Uani 1 1 d .
H23 H 0.5929 0.0463 0.4554 0.032 Uiso 1 1 calc R
C24 C 0.71894(17) 0.01901(14) 0.39468(17) 0.0314(5) Uani 1 1 d .
C25 C 0.8019(2) -0.03117(17) 0.4552(2) 0.0455(6) Uani 1 1 d .
H25 H 0.7978 -0.0509 0.5166 0.055 Uiso 1 1 calc R
C26 C 0.8872(2) -0.0499(2) 0.4224(3) 0.0577(8) Uani 1 1 d .
H26 H 0.9441 -0.0831 0.4621 0.069 Uiso 1 1 calc R
C27 C 0.8945(2) -0.0220(2) 0.3311(3) 0.0620(9) Uani 1 1 d .
H27 H 0.9562 -0.0369 0.3114 0.074 Uiso 1 1 calc R
C28 C 0.8157(2) 0.02620(18) 0.2696(2) 0.0489(7) Uani 1 1 d .
H28 H 0.8214 0.0443 0.2081 0.059 Uiso 1 1 calc R
C29 C 0.72521(17) 0.04763(14) 0.30214(17) 0.0315(5) Uani 1 1 d .
C30 C 0.48065(16) 0.14485(13) 0.29508(16) 0.0262(4) Uani 1 1 d .
H30A H 0.4862 0.1934 0.2519 0.031 Uiso 1 1 calc R
H30B H 0.4688 0.1696 0.3548 0.031 Uiso 1 1 calc R

loop_
_atom_site_aniso_label
_atom_site_aniso_U_11
_atom_site_aniso_U_22
_atom_site_aniso_U_33
_atom_site_aniso_U_23
_atom_site_aniso_U_13
_atom_site_aniso_U_12
Ag1 0.03741(11) 0.03764(11) 0.03094(10) -0.00090(7) 0.01550(7) -0.01145(7)
O1 0.0693(12) 0.0277(8) 0.0306(8) 0.0036(7) 0.0216(8) -0.0077(8)
O2 0.0539(11) 0.0351(9) 0.0532(11) -0.0024(8) 0.0174(9) -0.0148(8)
O3 0.0630(14) 0.0708(14) 0.0299(9) 0.0074(9) -0.0001(9) 0.0037(10)
N1 0.0239(8) 0.0319(9) 0.0252(9) -0.0021(7) 0.0076(7) -0.0040(7)
N2 0.0218(8) 0.0252(8) 0.0252(8) -0.0025(7) 0.0075(6) 0.0005(6)
N3 0.0286(9) 0.0507(12) 0.0280(10) -0.0071(8) 0.0081(8) -0.0006(8)
N4 0.0227(8) 0.0264(8) 0.0273(9) -0.0060(7) 0.0042(7) -0.0040(6)
N5 0.0227(8) 0.0267(8) 0.0233(8) 0.0019(7) 0.0033(6) -0.0031(6)
N6 0.0237(8) 0.0224(8) 0.0244(8) 0.0033(6) 0.0054(6) 0.0008(6)
N7 0.0338(9) 0.0295(9) 0.0306(9) -0.0027(8) 0.0148(8) -0.0089(7)
N8 0.0245(8) 0.0220(8) 0.0216(8) -0.0008(6) 0.0061(6) -0.0019(6)
N9 0.0338(9) 0.0282(9) 0.0266(9) 0.0026(7) 0.0137(7) 0.0020(7)
C1 0.0250(10) 0.0285(10) 0.0302(10) 0.0057(8) 0.0111(8) 0.0058(8)
C2 0.0205(9) 0.0229(9) 0.0386(11) 0.0078(8) 0.0096(8) 0.0055(7)
C3 0.0243(10) 0.0318(11) 0.0560(15) 0.0142(11) 0.0112(10) -0.0011(9)
C4 0.0252(11) 0.0361(13) 0.0678(18) 0.0063(12) 0.0073(11) -0.0070(9)
C5 0.0288(11) 0.0389(13) 0.0498(15) -0.0092(11) -0.0020(10) -0.0050(10)
C6 0.0281(11) 0.0366(12) 0.0341(12) -0.0026(9) 0.0035(9) -0.0027(9)
C7 0.0204(9) 0.0228(9) 0.0307(10) 0.0007(8) 0.0056(7) 0.0000(7)
C8 0.0263(10) 0.0321(11) 0.0330(11) -0.0002(9) 0.0046(8) -0.0039(8)
C9 0.0230(10) 0.0272(10) 0.0442(13) -0.0023(9) 0.0053(9) -0.0064(8)
C10 0.0310(13) 0.0403(14) 0.0716(19) 0.0081(13) 0.0063(12) -0.0004(10)
C11 0.0276(13) 0.0429(15) 0.094(2) -0.0086(16) 0.0083(14) 0.0012(11)
C12 0.0270(13) 0.072(2) 0.093(3) -0.0386(19) 0.0183(14) -0.0020(13)
C13 0.0331(13) 0.088(2) 0.0508(16) -0.0221(16) 0.0152(12) -0.0004(14)
C14 0.0226(10) 0.0399(12) 0.0401(12) -0.0133(10) 0.0060(9) -0.0053(9)
C15 0.0273(10) 0.0253(10) 0.0318(11) -0.0059(8) 0.0069(8) -0.0004(8)
C16 0.0307(10) 0.0265(10) 0.0315(11) 0.0062(8) 0.0122(9) 0.0036(8)
C17 0.0223(9) 0.0235(9) 0.0414(12) 0.0070(9) 0.0117(8) 0.0037(7)
C18 0.0272(11) 0.0340(12) 0.0625(16) 0.0097(11) 0.0192(11) -0.0023(9)
C19 0.0237(11) 0.0329(12) 0.080(2) 0.0039(13) 0.0116(12) -0.0051(9)
C20 0.0235(11) 0.0330(12) 0.0579(16) -0.0009(11) -0.0040(10) -0.0020(9)
C21 0.0278(11) 0.0300(11) 0.0384(12) 0.0012(9) -0.0003(9) -0.0014(8)
C22 0.0204(9) 0.0206(9) 0.0338(11) 0.0039(8) 0.0054(8) 0.0020(7)
C23 0.0279(10) 0.0274(10) 0.0233(10) 0.0005(8) 0.0050(8) 0.0013(8)
C24 0.0262(10) 0.0275(10) 0.0366(12) -0.0055(9) 0.0024(9) -0.0018(8)
C25 0.0325(12) 0.0428(14) 0.0522(15) -0.0054(12) -0.0032(11) 0.0097(10)
C26 0.0314(13) 0.0559(17) 0.078(2) -0.0110(16) 0.0025(13) 0.0121(12)
C27 0.0286(13) 0.0565(18) 0.107(3) -0.0253(18) 0.0284(15) -0.0023(12)
C28 0.0380(14) 0.0483(15) 0.0699(19) -0.0196(14) 0.0309(13) -0.0137(11)
C29 0.0262(10) 0.0277(10) 0.0424(12) -0.0120(9) 0.0122(9) -0.0088(8)
C30 0.0269(10) 0.0223(9) 0.0273(10) 0.0015(8) 0.0038(8) -0.0004(7)

loop_
_atom_type_symbol
_atom_type_description
_atom_type_scat_dispersion_real
_atom_type_scat_dispersion_imag
_atom_type_scat_source
C C 0.0033 0.0016 'International Tables Vol C Tables 4.2.6.8 and 6.1.1.4'
H H 0.0000 0.0000 'International Tables Vol C Tables 4.2.6.8 and 6.1.1.4'
N N 0.0061 0.0033 'International Tables Vol C Tables 4.2.6.8 and 6.1.1.4'
O O 0.0106 0.0060 'International Tables Vol C Tables 4.2.6.8 and 6.1.1.4'
Ag Ag -0.8971 1.1015 'International Tables Vol C Tables 4.2.6.8 and 6.1.1.4'

loop_
_geom_angle_atom_site_label_1
_geom_angle_atom_site_label_2
_geom_angle_atom_site_label_3
_geom_angle
N5 Ag1 N1 157.66(7)
N5 Ag1 N3 110.80(6)
N1 Ag1 N3 85.05(7)
N5 Ag1 O1 95.97(6)
N1 Ag1 O1 93.95(6)
N3 Ag1 O1 107.38(6)
N9 O1 Ag1 119.65(13)
C7 N1 N2 104.02(16)
C7 N1 Ag1 129.22(14)
N2 N1 Ag1 122.66(13)
C1 N2 N1 113.32(17)
C1 N2 C15 126.97(18)
N1 N2 C15 119.71(16)
C14 N3 N4 103.65(19)
C14 N3 Ag1 130.38(15)
N4 N3 Ag1 118.33(14)
C8 N4 N3 113.89(18)
C8 N4 C15 127.53(19)
N3 N4 C15 118.58(18)
C22 N5 N6 104.46(16)
C22 N5 Ag1 128.43(14)
N6 N5 Ag1 127.08(12)
C16 N6 N5 113.18(17)
C16 N6 C30 126.36(18)
N5 N6 C30 120.42(16)
C29 N7 N8 102.79(17)
C23 N8 N7 114.60(17)
C23 N8 C30 126.62(17)
N7 N8 C30 118.78(17)
O2 N9 O3 120.6(2)
O2 N9 O1 119.2(2)
O3 N9 O1 120.2(2)
N2 C1 C2 106.49(18)
N2 C1 H1 126.8
C2 C1 H1 126.8
C1 C2 C3 134.8(2)
C1 C2 C7 105.22(17)
C3 C2 C7 120.0(2)
C4 C3 C2 117.5(2)
C4 C3 H3 121.3
C2 C3 H3 121.3
C3 C4 C5 122.3(2)
C3 C4 H4 118.9
C5 C4 H4 118.9
C6 C5 C4 122.1(2)
C6 C5 H5 118.9
C4 C5 H5 118.9
C5 C6 C7 116.5(2)
C5 C6 H6 121.8
C7 C6 H6 121.8
N1 C7 C2 110.94(18)
N1 C7 C6 127.42(19)
C2 C7 C6 121.63(19)
N4 C8 C9 106.2(2)
N4 C8 H8 126.9
C9 C8 H8 126.9
C8 C9 C10 134.9(2)
C8 C9 C14 104.6(2)
C10 C9 C14 120.4(2)
C11 C10 C9 118.7(3)
C11 C10 H10 120.6
C9 C10 H10 120.6
C10 C11 C12 120.7(3)
C10 C11 H11 119.7
C12 C11 H11 119.7
C13 C12 C11 122.6(3)
C13 C12 H12 118.7
C11 C12 H12 118.7
C12 C13 C14 117.3(3)
C12 C13 H13 121.4
C14 C13 H13 121.4
N3 C14 C9 111.6(2)
N3 C14 C13 128.1(2)
C9 C14 C13 120.3(2)
N4 C15 N2 112.05(16)
N4 C15 H15A 109.2
N2 C15 H15A 109.2
N4 C15 H15B 109.2
N2 C15 H15B 109.2
H15A C15 H15B 107.9
N6 C16 C17 106.54(19)
N6 C16 H16 126.7
C17 C16 H16 126.7
C16 C17 C18 135.0(2)
C16 C17 C22 105.15(18)
C18 C17 C22 119.8(2)
C19 C18 C17 118.4(2)
C19 C18 H18 120.8
C17 C18 H18 120.8
C18 C19 C20 121.3(2)
C18 C19 H19 119.4
C20 C19 H19 119.4
C21 C20 C19 122.2(2)
C21 C20 H20 118.9
C19 C20 H20 118.9
C20 C21 C22 116.9(2)
C20 C21 H21 121.6
C22 C21 H21 121.6
N5 C22 C21 127.9(2)
N5 C22 C17 110.66(18)
C21 C22 C17 121.42(19)
N8 C23 C24 106.19(19)
N8 C23 H23 126.9
C24 C23 H23 126.9
C23 C24 C25 135.0(2)
C23 C24 C29 104.07(19)
C25 C24 C29 120.9(2)
C26 C25 C24 117.5(3)
C26 C25 H25 121.2
C24 C25 H25 121.2
C25 C26 C27 122.1(3)
C25 C26 H26 118.9
C27 C26 H26 118.9
C28 C27 C26 122.4(2)
C28 C27 H27 118.8
C26 C27 H27 118.8
C27 C28 C29 117.0(3)
C27 C28 H28 121.5
C29 C28 H28 121.5
N7 C29 C28 127.5(2)
N7 C29 C24 112.35(18)
C28 C29 C24 120.1(2)
N8 C30 N6 112.66(16)
N8 C30 H30A 109.1
N6 C30 H30A 109.1
N8 C30 H30B 109.1
N6 C30 H30B 109.1
H30A C30 H30B 107.8

loop_
_geom_bond_atom_site_label_1
_geom_bond_atom_site_label_2
_geom_bond_distance
Ag1 N5 2.1944(16)
Ag1 N1 2.2357(17)
Ag1 N3 2.416(2)
Ag1 O1 2.5334(16)
O1 N9 1.260(2)
O2 N9 1.233(3)
O3 N9 1.237(3)
N1 C7 1.352(3)
N1 N2 1.365(2)
N2 C1 1.349(3)
N2 C15 1.454(3)
N3 C14 1.353(3)
N3 N4 1.357(3)
N4 C8 1.348(3)
N4 C15 1.452(3)
N5 C22 1.349(2)
N5 N6 1.368(2)
N6 C16 1.342(3)
N6 C30 1.451(3)
N7 C29 1.346(3)
N7 N8 1.359(2)
N8 C23 1.348(3)
N8 C30 1.450(3)
C1 C2 1.384(3)
C1 H1 0.9500
C2 C3 1.420(3)
C2 C7 1.420(3)
C3 C4 1.362(4)
C3 H3 0.9500
C4 C5 1.421(4)
C4 H4 0.9500
C5 C6 1.367(3)
C5 H5 0.9500
C6 C7 1.421(3)
C6 H6 0.9500
C8 C9 1.396(3)
C8 H8 0.9500
C9 C10 1.411(3)
C9 C14 1.414(3)
C10 C11 1.350(4)
C10 H10 0.9500
C11 C12 1.424(5)
C11 H11 0.9500
C12 C13 1.358(5)
C12 H12 0.9500
C13 C14 1.418(3)
C13 H13 0.9500
C15 H15A 0.9900
C15 H15B 0.9900
C16 C17 1.393(3)
C16 H16 0.9500
C17 C18 1.419(3)
C17 C22 1.420(3)
C18 C19 1.356(4)
C18 H18 0.9500
C19 C20 1.430(4)
C19 H19 0.9500
C20 C21 1.369(3)
C20 H20 0.9500
C21 C22 1.415(3)
C21 H21 0.9500
C23 C24 1.389(3)
C23 H23 0.9500
C24 C25 1.417(3)
C24 C29 1.426(3)
C25 C26 1.353(4)
C25 H25 0.9500
C26 C27 1.410(5)
C26 H26 0.9500
C27 C28 1.374(5)
C27 H27 0.9500
C28 C29 1.421(3)
C28 H28 0.9500
C30 H30A 0.9900
C30 H30B 0.9900

loop_
_geom_torsion_atom_site_label_1
_geom_torsion_atom_site_label_2
_geom_torsion_atom_site_label_3
_geom_torsion_atom_site_label_4
_geom_torsion
N5 Ag1 O1 N9 -151.43(17)
N1 Ag1 O1 N9 48.62(17)
N3 Ag1 O1 N9 -37.42(18)
N5 Ag1 N1 C7 -86.3(2)
N3 Ag1 N1 C7 137.04(19)
O1 Ag1 N1 C7 29.91(18)
N5 Ag1 N1 N2 120.22(18)
N3 Ag1 N1 N2 -16.41(15)
O1 Ag1 N1 N2 -123.54(15)
C7 N1 N2 C1 1.2(2)
Ag1 N1 N2 C1 160.27(14)
C7 N1 N2 C15 -178.45(17)
Ag1 N1 N2 C15 -19.4(2)
N5 Ag1 N3 C14 65.3(2)
N1 Ag1 N3 C14 -130.9(2)
O1 Ag1 N3 C14 -38.3(2)
N5 Ag1 N3 N4 -150.54(15)
N1 Ag1 N3 N4 13.24(16)
O1 Ag1 N3 N4 105.84(16)
C14 N3 N4 C8 -0.9(2)
Ag1 N3 N4 C8 -153.61(14)
C14 N3 N4 C15 178.49(17)
Ag1 N3 N4 C15 25.8(2)
N1 Ag1 N5 C22 -107.8(2)
N3 Ag1 N5 C22 25.11(19)
O1 Ag1 N5 C22 136.28(17)
N1 Ag1 N5 N6 74.6(2)
N3 Ag1 N5 N6 -152.44(15)
O1 Ag1 N5 N6 -41.27(16)
C22 N5 N6 C16 0.2(2)
Ag1 N5 N6 C16 178.20(14)
C22 N5 N6 C30 -177.77(16)
Ag1 N5 N6 C30 0.2(2)
C29 N7 N8 C23 -0.3(2)
C29 N7 N8 C30 179.17(17)
Ag1 O1 N9 O2 -141.79(17)
Ag1 O1 N9 O3 39.5(3)
N1 N2 C1 C2 -0.9(2)
C15 N2 C1 C2 178.72(18)
N2 C1 C2 C3 179.6(2)
N2 C1 C2 C7 0.2(2)
C1 C2 C3 C4 -178.7(2)
C7 C2 C3 C4 0.5(3)
C2 C3 C4 C5 -0.7(4)
C3 C4 C5 C6 0.3(4)
C4 C5 C6 C7 0.2(4)
N2 N1 C7 C2 -1.0(2)
Ag1 N1 C7 C2 -158.18(14)
N2 N1 C7 C6 -179.9(2)
Ag1 N1 C7 C6 23.0(3)
C1 C2 C7 N1 0.5(2)
C3 C2 C7 N1 -178.95(18)
C1 C2 C7 C6 179.45(19)
C3 C2 C7 C6 0.0(3)
C5 C6 C7 N1 178.4(2)
C5 C6 C7 C2 -0.4(3)
N3 N4 C8 C9 0.3(2)
C15 N4 C8 C9 -179.06(18)
N4 C8 C9 C10 179.8(2)
N4 C8 C9 C14 0.4(2)
C8 C9 C10 C11 -179.3(3)
C14 C9 C10 C11 0.0(4)
C9 C10 C11 C12 0.5(4)
C10 C11 C12 C13 -0.7(5)
C11 C12 C13 C14 0.3(5)
N4 N3 C14 C9 1.2(2)
Ag1 N3 C14 C9 149.17(16)
N4 N3 C14 C13 -178.9(2)
Ag1 N3 C14 C13 -31.0(4)
C8 C9 C14 N3 -1.1(2)
C10 C9 C14 N3 179.4(2)
C8 C9 C14 C13 179.1(2)
C10 C9 C14 C13 -0.4(3)
C12 C13 C14 N3 -179.6(3)
C12 C13 C14 C9 0.3(4)
C8 N4 C15 N2 103.8(2)
N3 N4 C15 N2 -75.6(2)
C1 N2 C15 N4 -107.0(2)
N1 N2 C15 N4 72.6(2)
N5 N6 C16 C17 0.1(2)
C30 N6 C16 C17 177.95(18)
N6 C16 C17 C18 -179.0(2)
N6 C16 C17 C22 -0.4(2)
C16 C17 C18 C19 178.2(2)
C22 C17 C18 C19 -0.2(3)
C17 C18 C19 C20 0.2(4)
C18 C19 C20 C21 0.0(4)
C19 C20 C21 C22 -0.2(3)
N6 N5 C22 C21 178.9(2)
Ag1 N5 C22 C21 0.9(3)
N6 N5 C22 C17 -0.4(2)
Ag1 N5 C22 C17 -178.42(13)
C20 C21 C22 N5 -179.0(2)
C20 C21 C22 C17 0.2(3)
C16 C17 C22 N5 0.5(2)
C18 C17 C22 N5 179.38(19)
C16 C17 C22 C21 -178.87(19)
C18 C17 C22 C21 0.0(3)
N7 N8 C23 C24 0.3(2)
C30 N8 C23 C24 -179.10(18)
N8 C23 C24 C25 178.6(2)
N8 C23 C24 C29 -0.2(2)
C23 C24 C25 C26 -178.0(3)
C29 C24 C25 C26 0.7(4)
C24 C25 C26 C27 -0.6(4)
C25 C26 C27 C28 0.1(5)
C26 C27 C28 C29 0.4(4)
N8 N7 C29 C28 -178.5(2)
N8 N7 C29 C24 0.2(2)
C27 C28 C29 N7 178.3(2)
C27 C28 C29 C24 -0.3(3)
C23 C24 C29 N7 0.0(2)
C25 C24 C29 N7 -179.0(2)
C23 C24 C29 C28 178.8(2)
C25 C24 C29 C28 -0.2(3)
C23 N8 C30 N6 -88.5(2)
N7 N8 C30 N6 92.1(2)
C16 N6 C30 N8 96.0(2)
N5 N6 C30 N8 -86.3(2)
